data_4125735
loop_
_publ_author_name
'Gonz\'alez-Fern\'andez, Elisa'
'Nicholls, Leo D. M.'
'Schaaf, Lukas D.'
'Far\`es, Christophe'
'Lehmann, Christian W.'
'Alcarazo, Manuel'

_publ_section_title
;
 Enantioselective Synthesis of [6]Carbohelicenes.
;
_journal_issue 4
_journal_name_full 'Journal of the American Chemical Society'
_journal_page_first 1428
_journal_page_last 1431
_journal_paper_doi 10.1021/jacs.6b12443
_journal_volume 139
_journal_year 2017
_chemical_absolute_configuration rmad
_chemical_compound_source dichloromethane
_chemical_formula_moiety 'C51 H52 N2 O4 P, F6 Sb'
_chemical_formula_sum 'C51 H52 F6 N2 O4 P Sb'
_chemical_formula_weight 1023.66
_space_group_crystal_system monoclinic
_space_group_IT_number 4
_space_group_name_Hall 'P 2yb'
_space_group_name_H-M_alt 'P 1 21 1'
_symmetry_cell_setting monoclinic
_symmetry_Int_Tables_number 4
_symmetry_space_group_name_Hall 'P 2yb'
_symmetry_space_group_name_H-M 'P 1 21 1'
_atom_sites_solution_hydrogens geom
_atom_sites_solution_primary direct
_atom_sites_solution_secondary difmap
_audit_block_code NIL-NA-141-02
_audit_creation_date 2015-02-04
_audit_creation_method
;
Olex2 1.2
(compiled 2015.01.26 svn.r3150 for OlexSys, GUI svn.r4998)
;
_cell_angle_alpha 90
_cell_angle_beta 113.687(3)
_cell_angle_gamma 90
_cell_formula_units_Z 2
_cell_length_a 11.7711(17)
_cell_length_b 18.123(3)
_cell_length_c 12.1515(18)
_cell_measurement_reflns_used 9826
_cell_measurement_temperature 100
_cell_measurement_theta_max 28.8930
_cell_measurement_theta_min 2.8989
_cell_volume 2373.9(6)
_computing_cell_refinement 'SAINT software (Bruker AXS, 2004)'
_computing_data_collection 'APEX2 (Bruker AXS, 2005-2013)'
_computing_data_reduction 'SAINT software (Bruker AXS, 2004)'
_computing_molecular_graphics 'DIAMOND (Crystal Impact GbR, 1997-2012)'
_computing_publication_material 'Olex2 (Dolomanov et al., 2009)'
_computing_structure_refinement 'SHELXL (G. M. Sheldrick, 2013)'
_computing_structure_solution 'SHELXS (G. M. Sheldrick, 2013)'
_diffrn_ambient_temperature 100
_diffrn_detector_area_resol_mean 66.67
_diffrn_measured_fraction_theta_full 0.998
_diffrn_measured_fraction_theta_max 0.996
_diffrn_measurement_device_type 'Bruker-AXS Kappa Mach3 APEX-II'
_diffrn_measurement_method 'CCD \f- and \w-scans'
_diffrn_radiation_monochromator 'Incoatec Helios mirrors'
_diffrn_radiation_type Mo-K\a
_diffrn_radiation_wavelength 0.71073
_diffrn_reflns_av_R_equivalents 0.0508
_diffrn_reflns_av_unetI/netI 0.0504
_diffrn_reflns_Laue_measured_fraction_full 0.998
_diffrn_reflns_Laue_measured_fraction_max 0.996
_diffrn_reflns_limit_h_max 17
_diffrn_reflns_limit_h_min -17
_diffrn_reflns_limit_k_max 26
_diffrn_reflns_limit_k_min -26
_diffrn_reflns_limit_l_max 17
_diffrn_reflns_limit_l_min -17
_diffrn_reflns_number 71967
_diffrn_reflns_point_group_measured_fraction_full 0.998
_diffrn_reflns_point_group_measured_fraction_max 0.994
_diffrn_reflns_theta_full 25.242
_diffrn_reflns_theta_max 31.693
_diffrn_reflns_theta_min 2.899
_diffrn_source 1\mS
_diffrn_standards_number 0
_exptl_absorpt_coefficient_mu 0.685
_exptl_absorpt_correction_T_max 0.97491
_exptl_absorpt_correction_T_min 0.88793
_exptl_absorpt_correction_type gaussian
_exptl_absorpt_process_details 'SADABS (Bruker AXS, 2012)'
_exptl_crystal_colour colourless
_exptl_crystal_density_diffrn 1.432
_exptl_crystal_description plate
_exptl_crystal_F_000 1048
_exptl_crystal_size_max 0.20
_exptl_crystal_size_mid 0.15
_exptl_crystal_size_min 0.04
_refine_diff_density_max 0.590
_refine_diff_density_min -0.825
_refine_diff_density_rms 0.071
_refine_ls_abs_structure_details
;
 Flack x determined using 5403 quotients [(I+)-(I-)]/[(I+)+(I-)]
 (Parsons, Flack and Wagner, Acta Cryst. B69 (2013) 249-259).
;
_refine_ls_abs_structure_Flack -0.003(6)
_refine_ls_extinction_method none
_refine_ls_goodness_of_fit_ref 1.054
_refine_ls_hydrogen_treatment constr
_refine_ls_matrix_type full
_refine_ls_number_parameters 603
_refine_ls_number_reflns 15934
_refine_ls_number_restraints 1
_refine_ls_restrained_S_all 1.054
_refine_ls_R_factor_all 0.0570
_refine_ls_R_factor_gt 0.0407
_refine_ls_shift/su_max 0.001
_refine_ls_shift/su_mean 0.000
_refine_ls_structure_factor_coef Fsqd
_refine_ls_weighting_details 'w=1/[\s^2^(Fo^2^)+(0.0212P)^2^+1.4300P] where P=(Fo^2^+2Fc^2^)/3'
_refine_ls_weighting_scheme calc
_refine_ls_wR_factor_gt 0.0764
_refine_ls_wR_factor_ref 0.0816
_reflns_Friedel_coverage 0.942
_reflns_Friedel_fraction_full 0.997
_reflns_Friedel_fraction_max 0.992
_reflns_number_gt 13176
_reflns_number_total 15934
_reflns_threshold_expression 'I > 2\s(I)'
_cod_data_source_file ja6b12443_si_001.cif
_cod_data_source_block 9230sad
_cod_depositor_comments
;
The following automatic conversions were performed:

'_symmetry_cell_setting' value 'MONOCLINIC' changed to 'monoclinic'
according to
/home/data/users/saulius/crontab/automatic-downloads/current/ACS/lib/dictionaries/cif_core.dic
dictionary named 'cif_core.dic' version 2.4.2 from 2011-04-26.

Automatic conversion script
Id: cif_fix_values 4973 2017-02-22 13:04:09Z antanas 
;
_cod_original_sg_symbol_Hall 'p 2yb'
_cod_original_sg_symbol_H-M P21
_cod_database_code 4125735
_shelx_space_group_comment
;
The symmetry employed for this shelxl refinement is uniquely defined
by the following loop, which should always be used as a source of
symmetry information in preference to the above space-group names.
They are only intended as comments.
;
_shelx_estimated_absorpt_t_max 0.954
_shelx_estimated_absorpt_t_min 0.853
_olex2_refinement_description
;
1. Fixed Uiso
 At 1.2 times of:
  All C(H) groups
 At 1.5 times of:
  All C(H,H,H) groups
2. Others
 Fixed Sof: P1A(0.75) P1B(0.25)
3.a Ternary CH refined with riding coordinates:
 C23(H23), C24(H24)
3.b Aromatic/amide H refined with riding coordinates:
 C2(H2), C3(H3), C6(H6), C8(H8), C15(H15), C17(H17), C29(H29), C30(H30),
 C31(H31), C32(H32), C33(H33), C35(H35), C36(H36), C37(H37), C38(H38), C39(H39),
  C41(H41), C42(H42), C43(H43), C44(H44), C45(H45), C47(H47), C48(H48),
 C49(H49), C50(H50), C51(H51)
3.c Idealised Me refined as rotating group:
 C10(H10A,H10B,H10C), C11(H11A,H11B,H11C), C12(H12A,H12B,H12C), C19(H19A,H19B,
 H19C), C20(H20A,H20B,H20C), C21(H21A,H21B,H21C), C26(H26A,H26B,H26C), C27(H27A,
 H27B,H27C)
;
_olex2_submission_special_instructions 'No special instructions were received'
_shelxl_version_number 2014-3

loop_
_space_group_symop_operation_xyz
'x, y, z'
'-x, y+1/2, -z'

loop_
_atom_site_label
_atom_site_type_symbol
_atom_site_fract_x
_atom_site_fract_y
_atom_site_fract_z
_atom_site_U_iso_or_equiv
_atom_site_adp_type
_atom_site_occupancy
_atom_site_site_symmetry_order
_atom_site_calc_flag
_atom_site_refinement_flags_posn
_atom_site_refinement_flags_occupancy
_atom_site_disorder_assembly
_atom_site_disorder_group
Sb1 Sb 0.50535(2) 0.74832(2) 0.79140(2) 0.03212(7) Uani 1 1 d . . . .
P1A P 0.10466(10) 0.58021(6) 0.29374(9) 0.01499(19) Uani 0.75 1 d . P A 1
P1B P -0.0018(3) 0.58442(18) 0.1806(3) 0.0152(6) Uani 0.25 1 d . P A 2
F1 F 0.6408(2) 0.69474(17) 0.8957(3) 0.0497(7) Uani 1 1 d . . . .
F2 F 0.4142(2) 0.72184(19) 0.8806(2) 0.0560(9) Uani 1 1 d . . . .
F3 F 0.5663(3) 0.83268(17) 0.8854(3) 0.0600(8) Uani 1 1 d . . . .
F4 F 0.5983(2) 0.77362(14) 0.7024(2) 0.0399(6) Uani 1 1 d . . . .
F5 F 0.4477(3) 0.66472(19) 0.6954(3) 0.0611(9) Uani 1 1 d . . . .
F6 F 0.3698(3) 0.8012(2) 0.6853(3) 0.0726(11) Uani 1 1 d . . . .
O1 O 0.1094(2) 0.62625(13) 0.1838(2) 0.0251(5) Uani 1 1 d . . . .
O2 O -0.0329(2) 0.58713(14) 0.2843(2) 0.0284(6) Uani 1 1 d . . . .
O3 O -0.0332(2) 0.80659(14) 0.1759(3) 0.0265(5) Uani 1 1 d . . . .
O4 O -0.0055(2) 0.77489(13) 0.4001(2) 0.0276(6) Uani 1 1 d . . . .
N1 N 0.1967(3) 0.45410(17) 0.2485(3) 0.0253(6) Uani 1 1 d . . . .
N2 N 0.0015(3) 0.44633(16) 0.1379(3) 0.0233(6) Uani 1 1 d . . . .
C1 C 0.0891(4) 0.48973(19) 0.2160(4) 0.0278(8) Uani 1 1 d . . . .
C2 C 0.1779(3) 0.38708(19) 0.1918(3) 0.0256(7) Uani 1 1 d . . . .
H2 H 0.2392 0.3509 0.2000 0.031 Uiso 1 1 calc R . . .
C3 C 0.0559(3) 0.38243(19) 0.1223(3) 0.0242(7) Uani 1 1 d . . . .
H3 H 0.0148 0.3423 0.0717 0.029 Uiso 1 1 calc R . . .
C4 C 0.3151(4) 0.4827(2) 0.3327(4) 0.0303(8) Uani 1 1 d . . . .
C5 C 0.3421(4) 0.4791(2) 0.4555(4) 0.0343(9) Uani 1 1 d . . . .
C6 C 0.4495(4) 0.5130(2) 0.5317(4) 0.0328(9) Uani 1 1 d . . . .
H6 H 0.4694 0.5129 0.6156 0.039 Uiso 1 1 calc R . . .
C7 C 0.5297(4) 0.5474(2) 0.4898(3) 0.0284(8) Uani 1 1 d . . . .
C8 C 0.5009(4) 0.5472(2) 0.3674(4) 0.0289(8) Uani 1 1 d . . . .
H8 H 0.5569 0.5692 0.3386 0.035 Uiso 1 1 calc R . . .
C9 C 0.3926(3) 0.5157(2) 0.2861(3) 0.0273(7) Uani 1 1 d . . . .
C10 C 0.2550(5) 0.4428(3) 0.5028(4) 0.0442(11) Uani 1 1 d . . . .
H10A H 0.1841 0.4754 0.4891 0.066 Uiso 1 1 calc GR . . .
H10B H 0.2991 0.4336 0.5892 0.066 Uiso 1 1 calc GR . . .
H10C H 0.2254 0.3959 0.4609 0.066 Uiso 1 1 calc GR . . .
C11 C 0.6454(4) 0.5843(2) 0.5758(3) 0.0335(9) Uani 1 1 d . . . .
H11A H 0.6265 0.6125 0.6352 0.050 Uiso 1 1 calc GR . . .
H11B H 0.6772 0.6178 0.5314 0.050 Uiso 1 1 calc GR . . .
H11C H 0.7082 0.5469 0.6169 0.050 Uiso 1 1 calc GR . . .
C12 C 0.3593(4) 0.5190(2) 0.1523(3) 0.0327(9) Uani 1 1 d . . . .
H12A H 0.3561 0.4689 0.1209 0.049 Uiso 1 1 calc GR . . .
H12B H 0.4220 0.5478 0.1372 0.049 Uiso 1 1 calc GR . . .
H12C H 0.2780 0.5426 0.1121 0.049 Uiso 1 1 calc GR . . .
C13 C -0.1293(3) 0.4621(2) 0.0792(3) 0.0277(8) Uani 1 1 d . . . .
C14 C -0.1709(4) 0.4955(2) -0.0327(4) 0.0335(9) Uani 1 1 d . . . .
C15 C -0.2973(4) 0.5088(3) -0.0893(4) 0.0385(10) Uani 1 1 d . . . .
H15 H -0.3287 0.5333 -0.1647 0.046 Uiso 1 1 calc R . . .
C16 C -0.3795(4) 0.4876(3) -0.0393(4) 0.0404(10) Uani 1 1 d . . . .
C17 C -0.3335(4) 0.4531(3) 0.0725(3) 0.0347(9) Uani 1 1 d . . . .
H17 H -0.3894 0.4379 0.1067 0.042 Uiso 1 1 calc R . . .
C18 C -0.2065(3) 0.4406(2) 0.1352(3) 0.0278(8) Uani 1 1 d . . . .
C19 C -0.0835(4) 0.5140(2) -0.0916(4) 0.0389(10) Uani 1 1 d . . . .
H19A H -0.0193 0.5479 -0.0400 0.058 Uiso 1 1 calc GR . . .
H19B H -0.1299 0.5375 -0.1695 0.058 Uiso 1 1 calc GR . . .
H19C H -0.0444 0.4687 -0.1035 0.058 Uiso 1 1 calc GR . . .
C20 C -0.5172(4) 0.4995(4) -0.1044(4) 0.0576(16) Uani 1 1 d . . . .
H20A H -0.5529 0.5109 -0.0461 0.086 Uiso 1 1 calc GR . . .
H20B H -0.5558 0.4547 -0.1488 0.086 Uiso 1 1 calc GR . . .
H20C H -0.5324 0.5407 -0.1608 0.086 Uiso 1 1 calc GR . . .
C21 C -0.1561(4) 0.4076(2) 0.2583(3) 0.0295(8) Uani 1 1 d . . . .
H21A H -0.1026 0.3657 0.2608 0.044 Uiso 1 1 calc GR . . .
H21B H -0.2248 0.3908 0.2779 0.044 Uiso 1 1 calc GR . . .
H21C H -0.1077 0.4448 0.3169 0.044 Uiso 1 1 calc GR . . .
C22 C 0.0951(3) 0.70655(17) 0.1668(3) 0.0180(6) Uani 1 1 d . . . .
C23 C -0.0112(3) 0.73094(16) 0.2043(3) 0.0211(7) Uani 1 1 d . . . .
H23 H -0.0879 0.7027 0.1550 0.025 Uiso 1 1 calc R . . .
C24 C 0.0214(3) 0.71499(18) 0.3404(3) 0.0201(6) Uani 1 1 d . . . .
H24 H 0.1123 0.7045 0.3807 0.024 Uiso 1 1 calc R . . .
C25 C -0.0498(3) 0.64691(19) 0.3588(3) 0.0206(6) Uani 1 1 d . . . .
C26 C -0.1598(4) 0.8280(2) 0.1446(4) 0.0356(9) Uani 1 1 d . . . .
H26A H -0.1805 0.8219 0.2146 0.053 Uiso 1 1 calc GR . . .
H26B H -0.2146 0.7968 0.0787 0.053 Uiso 1 1 calc GR . . .
H26C H -0.1708 0.8797 0.1192 0.053 Uiso 1 1 calc GR . . .
C27 C 0.0934(4) 0.8269(2) 0.4475(4) 0.0348(9) Uani 1 1 d . . . .
H27A H 0.1676 0.8022 0.5049 0.052 Uiso 1 1 calc GR . . .
H27B H 0.0692 0.8667 0.4884 0.052 Uiso 1 1 calc GR . . .
H27C H 0.1115 0.8477 0.3818 0.052 Uiso 1 1 calc GR . . .
C28 C 0.2148(2) 0.7463(3) 0.2443(2) 0.0191(5) Uani 1 1 d . . . .
C29 C 0.2273(3) 0.8217(2) 0.2253(3) 0.0249(7) Uani 1 1 d . . . .
H29 H 0.1674 0.8458 0.1573 0.030 Uiso 1 1 calc R . . .
C30 C 0.3265(4) 0.8608(2) 0.3051(3) 0.0282(8) Uani 1 1 d . . . .
H30 H 0.3343 0.9118 0.2914 0.034 Uiso 1 1 calc R . . .
C31 C 0.4150(3) 0.8272(2) 0.4049(4) 0.0302(8) Uani 1 1 d . . . .
H31 H 0.4808 0.8552 0.4614 0.036 Uiso 1 1 calc R . . .
C32 C 0.4062(3) 0.7519(3) 0.4213(3) 0.0277(7) Uani 1 1 d . . . .
H32 H 0.4680 0.7277 0.4879 0.033 Uiso 1 1 calc R . . .
C33 C 0.3077(3) 0.7121(2) 0.3407(3) 0.0233(7) Uani 1 1 d . . . .
H33 H 0.3035 0.6604 0.3516 0.028 Uiso 1 1 calc R . . .
C34 C 0.0593(3) 0.71447(17) 0.0320(3) 0.0181(6) Uani 1 1 d . . . .
C35 C -0.0624(3) 0.70483(18) -0.0505(3) 0.0205(6) Uani 1 1 d . . . .
H35 H -0.1265 0.6983 -0.0227 0.025 Uiso 1 1 calc R . . .
C36 C -0.0913(3) 0.70459(19) -0.1731(3) 0.0237(7) Uani 1 1 d . . . .
H36 H -0.1749 0.6981 -0.2285 0.028 Uiso 1 1 calc R . . .
C37 C 0.0008(3) 0.7137(2) -0.2148(3) 0.0276(7) Uani 1 1 d . . . .
H37 H -0.0191 0.7133 -0.2987 0.033 Uiso 1 1 calc R . . .
C38 C 0.1226(3) 0.7234(2) -0.1335(3) 0.0281(8) Uani 1 1 d . . . .
H38 H 0.1862 0.7298 -0.1620 0.034 Uiso 1 1 calc R . . .
C39 C 0.1519(3) 0.72365(19) -0.0112(3) 0.0231(7) Uani 1 1 d . . . .
H39 H 0.2356 0.7301 0.0437 0.028 Uiso 1 1 calc R . . .
C40 C 0.0030(3) 0.61725(18) 0.4869(3) 0.0220(7) Uani 1 1 d . . . .
C41 C 0.1217(3) 0.6338(2) 0.5713(3) 0.0252(7) Uani 1 1 d . . . .
H41 H 0.1696 0.6703 0.5533 0.030 Uiso 1 1 calc R . . .
C42 C 0.1709(4) 0.5980(2) 0.6814(4) 0.0294(8) Uani 1 1 d . . . .
H42 H 0.2519 0.6099 0.7380 0.035 Uiso 1 1 calc R . . .
C43 C 0.1021(4) 0.5449(2) 0.7086(4) 0.0318(8) Uani 1 1 d . . . .
H43 H 0.1360 0.5201 0.7838 0.038 Uiso 1 1 calc R . . .
C44 C -0.0152(4) 0.5279(2) 0.6270(4) 0.0312(8) Uani 1 1 d . . . .
H44 H -0.0625 0.4916 0.6463 0.037 Uiso 1 1 calc R . . .
C45 C -0.0648(3) 0.5633(2) 0.5173(3) 0.0253(7) Uani 1 1 d . . . .
H45 H -0.1460 0.5509 0.4616 0.030 Uiso 1 1 calc R . . .
C46 C -0.1874(3) 0.66418(19) 0.3112(3) 0.0230(7) Uani 1 1 d . . . .
C47 C -0.2289(3) 0.7093(2) 0.3806(4) 0.0278(8) Uani 1 1 d . . . .
H47 H -0.1737 0.7229 0.4596 0.033 Uiso 1 1 calc R . . .
C48 C -0.3502(3) 0.7341(2) 0.3345(4) 0.0357(10) Uani 1 1 d . . . .
H48 H -0.3778 0.7656 0.3813 0.043 Uiso 1 1 calc R . . .
C49 C -0.4311(4) 0.7135(3) 0.2210(4) 0.0407(10) Uani 1 1 d . . . .
H49 H -0.5139 0.7314 0.1893 0.049 Uiso 1 1 calc R . . .
C50 C -0.3927(4) 0.6671(3) 0.1536(4) 0.0357(9) Uani 1 1 d . . . .
H50 H -0.4496 0.6518 0.0763 0.043 Uiso 1 1 calc R . . .
C51 C -0.2707(3) 0.6425(2) 0.1984(4) 0.0291(8) Uani 1 1 d . . . .
H51 H -0.2443 0.6106 0.1513 0.035 Uiso 1 1 calc R . . .

loop_
_atom_site_aniso_label
_atom_site_aniso_U_11
_atom_site_aniso_U_22
_atom_site_aniso_U_33
_atom_site_aniso_U_23
_atom_site_aniso_U_13
_atom_site_aniso_U_12
Sb1 0.01727(9) 0.03869(13) 0.04011(13) -0.00551(14) 0.01123(8) -0.00047(13)
P1A 0.0147(5) 0.0136(5) 0.0165(5) -0.0016(4) 0.0061(4) 0.0014(4)
P1B 0.0174(14) 0.0130(14) 0.0166(14) -0.0013(11) 0.0084(12) -0.0029(11)
F1 0.0296(13) 0.0604(18) 0.0600(18) 0.0185(15) 0.0191(13) 0.0121(13)
F2 0.0281(12) 0.098(3) 0.0488(15) -0.0005(15) 0.0223(12) -0.0045(13)
F3 0.066(2) 0.0463(17) 0.064(2) -0.0186(15) 0.0217(17) -0.0015(15)
F4 0.0278(12) 0.0465(15) 0.0441(14) -0.0053(11) 0.0131(10) -0.0119(10)
F5 0.0579(19) 0.065(2) 0.069(2) -0.0316(17) 0.0350(17) -0.0360(17)
F6 0.0375(16) 0.115(3) 0.0569(19) 0.0161(19) 0.0101(15) 0.0401(18)
O1 0.0245(12) 0.0162(11) 0.0433(15) 0.0068(10) 0.0225(11) 0.0062(9)
O2 0.0329(13) 0.0206(12) 0.0445(15) -0.0122(11) 0.0291(12) -0.0081(11)
O3 0.0228(12) 0.0161(12) 0.0442(15) 0.0056(11) 0.0171(11) 0.0076(10)
O4 0.0322(14) 0.0203(11) 0.0381(14) -0.0105(10) 0.0224(12) -0.0031(10)
N1 0.0276(15) 0.0242(15) 0.0293(15) -0.0096(12) 0.0167(13) -0.0067(12)
N2 0.0235(14) 0.0166(13) 0.0336(16) 0.0075(12) 0.0156(13) 0.0040(11)
C1 0.040(2) 0.0131(15) 0.044(2) -0.0049(14) 0.0314(18) -0.0020(14)
C2 0.0277(18) 0.0178(15) 0.0316(19) -0.0059(14) 0.0121(15) 0.0028(13)
C3 0.0242(17) 0.0178(15) 0.0269(17) -0.0050(13) 0.0065(14) 0.0010(13)
C4 0.0292(19) 0.0325(19) 0.033(2) -0.0120(16) 0.0167(16) -0.0116(16)
C5 0.041(2) 0.037(2) 0.032(2) -0.0070(17) 0.0209(18) -0.0161(18)
C6 0.041(2) 0.035(2) 0.0265(19) -0.0061(16) 0.0168(17) -0.0126(17)
C7 0.0301(19) 0.0282(18) 0.0276(18) -0.0036(15) 0.0122(15) -0.0063(15)
C8 0.0284(18) 0.0301(19) 0.0338(19) -0.0038(16) 0.0182(16) -0.0077(15)
C9 0.0259(18) 0.0310(19) 0.0292(18) -0.0059(15) 0.0155(15) -0.0055(15)
C10 0.053(3) 0.052(3) 0.036(2) -0.010(2) 0.026(2) -0.027(2)
C11 0.0276(19) 0.042(2) 0.0271(18) 0.0013(17) 0.0073(15) -0.0081(17)
C12 0.0297(19) 0.044(2) 0.0295(19) -0.0078(17) 0.0176(16) -0.0077(17)
C13 0.0241(17) 0.0317(19) 0.0301(18) 0.0100(15) 0.0140(15) 0.0096(15)
C14 0.040(2) 0.034(2) 0.033(2) 0.0144(17) 0.0216(18) 0.0152(17)
C15 0.041(2) 0.051(3) 0.0255(19) 0.0117(18) 0.0157(18) 0.022(2)
C16 0.029(2) 0.064(3) 0.0260(19) 0.0028(19) 0.0092(16) 0.017(2)
C17 0.0249(18) 0.053(3) 0.0270(19) 0.0023(18) 0.0116(15) 0.0038(18)
C18 0.0259(17) 0.035(2) 0.0230(17) 0.0041(15) 0.0102(14) 0.0013(15)
C19 0.055(3) 0.033(2) 0.044(2) 0.0163(18) 0.037(2) 0.015(2)
C20 0.031(2) 0.102(5) 0.033(2) -0.001(3) 0.0043(19) 0.018(3)
C21 0.0317(19) 0.032(2) 0.0284(19) 0.0076(16) 0.0153(16) -0.0014(16)
C22 0.0174(14) 0.0145(14) 0.0234(15) 0.0031(12) 0.0095(12) 0.0028(11)
C23 0.0204(14) 0.0143(17) 0.0339(17) 0.0028(13) 0.0163(13) 0.0016(12)
C24 0.0219(16) 0.0167(14) 0.0270(16) -0.0050(13) 0.0155(14) -0.0012(12)
C25 0.0234(16) 0.0193(15) 0.0246(16) -0.0056(12) 0.0152(13) -0.0010(12)
C26 0.0281(19) 0.0257(19) 0.056(3) 0.0114(18) 0.0195(19) 0.0141(15)
C27 0.045(2) 0.0227(18) 0.042(2) -0.0150(16) 0.0228(19) -0.0080(17)
C28 0.0176(11) 0.0200(13) 0.0220(12) -0.0009(17) 0.0105(10) 0.0001(17)
C29 0.0268(17) 0.0213(16) 0.0272(17) -0.0024(14) 0.0116(14) 0.0000(14)
C30 0.0278(18) 0.0223(17) 0.035(2) -0.0050(15) 0.0129(16) -0.0037(14)
C31 0.0187(16) 0.036(2) 0.034(2) -0.0093(16) 0.0085(15) -0.0061(15)
C32 0.0182(13) 0.0375(18) 0.0263(14) 0.002(2) 0.0077(11) 0.000(2)
C33 0.0162(15) 0.0251(17) 0.0302(18) 0.0050(14) 0.0110(13) 0.0002(13)
C34 0.0194(15) 0.0122(13) 0.0240(16) -0.0002(12) 0.0101(12) 0.0011(11)
C35 0.0175(15) 0.0158(15) 0.0289(17) -0.0015(12) 0.0101(13) -0.0025(12)
C36 0.0201(15) 0.0201(16) 0.0269(17) -0.0047(13) 0.0053(13) -0.0007(12)
C37 0.0290(18) 0.0305(18) 0.0232(16) -0.0076(14) 0.0105(14) 0.0027(15)
C38 0.0234(16) 0.037(2) 0.0273(17) -0.0039(14) 0.0136(14) 0.0022(14)
C39 0.0182(14) 0.0244(16) 0.0260(16) -0.0028(13) 0.0082(13) 0.0018(12)
C40 0.0242(16) 0.0186(15) 0.0277(17) -0.0045(13) 0.0153(14) 0.0009(13)
C41 0.0260(17) 0.0248(17) 0.0294(18) -0.0043(14) 0.0161(15) -0.0016(14)
C42 0.0315(19) 0.0292(19) 0.0299(19) -0.0010(15) 0.0150(16) 0.0031(15)
C43 0.042(2) 0.0255(18) 0.0306(19) 0.0044(15) 0.0169(18) 0.0071(17)
C44 0.042(2) 0.0208(17) 0.038(2) 0.0007(15) 0.0238(18) -0.0001(16)
C45 0.0274(18) 0.0222(17) 0.0308(18) -0.0009(14) 0.0162(15) 0.0002(13)
C46 0.0232(16) 0.0221(16) 0.0283(17) 0.0000(13) 0.0153(14) -0.0009(13)
C47 0.0263(18) 0.0292(19) 0.0336(19) -0.0015(15) 0.0180(15) -0.0007(15)
C48 0.0293(17) 0.035(3) 0.052(2) 0.0005(18) 0.0258(17) 0.0035(16)
C49 0.0222(18) 0.045(2) 0.058(3) 0.014(2) 0.0197(19) 0.0024(17)
C50 0.0214(18) 0.050(3) 0.036(2) 0.0031(19) 0.0114(16) -0.0092(17)
C51 0.0237(17) 0.036(2) 0.0328(19) -0.0041(16) 0.0166(15) -0.0080(15)

loop_
_atom_type_symbol
_atom_type_description
_atom_type_scat_dispersion_real
_atom_type_scat_dispersion_imag
_atom_type_scat_source
C C 0.0033 0.0016 'International Tables Vol C Tables 4.2.6.8 and 6.1.1.4'
H H 0.0000 0.0000 'International Tables Vol C Tables 4.2.6.8 and 6.1.1.4'
N N 0.0061 0.0033 'International Tables Vol C Tables 4.2.6.8 and 6.1.1.4'
O O 0.0106 0.0060 'International Tables Vol C Tables 4.2.6.8 and 6.1.1.4'
F F 0.0171 0.0103 'International Tables Vol C Tables 4.2.6.8 and 6.1.1.4'
P P 0.1023 0.0942 'International Tables Vol C Tables 4.2.6.8 and 6.1.1.4'
Sb Sb -0.5866 1.5461 'International Tables Vol C Tables 4.2.6.8 and 6.1.1.4'

loop_
_exptl_crystal_face_index_h
_exptl_crystal_face_index_k
_exptl_crystal_face_index_l
_exptl_crystal_face_perp_dist
0.00 0.00 -1.00 0.0050
0.00 0.00 1.00 0.0350
0.00 1.00 0.00 0.0800
0.00 -1.00 0.00 0.1200
-1.00 0.00 0.00 0.0700
1.00 0.00 0.00 0.0800
0.00 1.00 1.00 0.0500

loop_
_geom_angle_atom_site_label_1
_geom_angle_atom_site_label_2
_geom_angle_atom_site_label_3
_geom_angle
F1 Sb1 F2 90.31(12)
F1 Sb1 F3 89.83(15)
F1 Sb1 F4 88.97(12)
F1 Sb1 F5 89.95(15)
F1 Sb1 F6 179.24(17)
F2 Sb1 F3 91.43(14)
F2 Sb1 F4 179.16(14)
F3 Sb1 F4 89.00(13)
F5 Sb1 F2 90.27(14)
F5 Sb1 F3 178.29(15)
F5 Sb1 F4 89.30(12)
F6 Sb1 F2 90.12(15)
F6 Sb1 F3 90.79(16)
F6 Sb1 F4 90.59(14)
F6 Sb1 F5 89.42(18)
O1 P1A C1 93.75(16)
O2 P1A O1 106.08(15)
O2 P1A C1 98.25(16)
O1 P1B C1 92.5(2)
O2 P1B O1 118.9(3)
O2 P1B C1 98.3(2)
C22 O1 P1A 126.5(2)
C22 O1 P1B 116.6(2)
P1B O2 C25 134.6(3)
C25 O2 P1A 113.6(2)
C23 O3 C26 113.3(3)
C24 O4 C27 113.6(3)
C1 N1 C2 109.8(3)
C1 N1 C4 124.4(3)
C2 N1 C4 125.8(3)
C1 N2 C3 108.9(3)
C1 N2 C13 126.8(3)
C3 N2 C13 124.3(3)
N1 C1 P1A 112.8(3)
N1 C1 P1B 148.5(3)
N1 C1 N2 107.1(3)
N2 C1 P1A 140.0(3)
N2 C1 P1B 99.2(3)
C3 C2 N1 106.7(3)
C2 C3 N2 107.5(3)
C5 C4 N1 118.5(3)
C9 C4 N1 117.9(3)
C9 C4 C5 123.5(4)
C4 C5 C10 121.9(4)
C6 C5 C4 116.8(4)
C6 C5 C10 121.2(4)
C5 C6 C7 122.1(4)
C6 C7 C11 120.4(3)
C8 C7 C6 118.9(3)
C8 C7 C11 120.7(3)
C9 C8 C7 121.7(3)
C4 C9 C12 121.8(3)
C8 C9 C4 117.0(3)
C8 C9 C12 121.2(3)
C14 C13 N2 117.2(3)
C14 C13 C18 124.0(4)
C18 C13 N2 118.7(3)
C13 C14 C15 116.6(4)
C13 C14 C19 121.6(4)
C15 C14 C19 121.8(4)
C14 C15 C16 122.2(4)
C15 C16 C17 119.0(4)
C15 C16 C20 121.5(4)
C17 C16 C20 119.5(4)
C16 C17 C18 121.2(4)
C13 C18 C17 117.0(3)
C13 C18 C21 121.8(3)
C17 C18 C21 121.3(3)
O1 C22 C23 107.4(2)
O1 C22 C28 110.8(3)
O1 C22 C34 102.2(2)
C28 C22 C23 109.7(3)
C34 C22 C23 112.3(3)
C34 C22 C28 114.0(3)
O3 C23 C22 107.1(3)
O3 C23 C24 112.4(3)
C22 C23 C24 111.8(3)
O4 C24 C23 113.0(3)
O4 C24 C25 107.0(2)
C25 C24 C23 112.3(3)
O2 C25 C24 106.4(2)
O2 C25 C40 105.5(3)
O2 C25 C46 107.7(3)
C40 C25 C24 113.8(3)
C46 C25 C24 109.6(3)
C46 C25 C40 113.4(3)
C29 C28 C22 119.4(3)
C33 C28 C22 122.0(4)
C33 C28 C29 118.3(3)
C30 C29 C28 120.0(3)
C29 C30 C31 121.2(4)
C30 C31 C32 119.1(3)
C33 C32 C31 120.0(3)
C32 C33 C28 121.2(4)
C35 C34 C22 121.5(3)
C35 C34 C39 118.5(3)
C39 C34 C22 119.6(3)
C36 C35 C34 120.8(3)
C37 C36 C35 120.3(3)
C36 C37 C38 119.6(3)
C39 C38 C37 120.4(3)
C38 C39 C34 120.5(3)
C41 C40 C25 123.6(3)
C41 C40 C45 117.7(3)
C45 C40 C25 118.2(3)
C42 C41 C40 121.0(3)
C43 C42 C41 120.0(4)
C44 C43 C42 120.0(4)
C43 C44 C45 120.4(4)
C44 C45 C40 120.9(4)
C47 C46 C25 118.0(3)
C51 C46 C25 122.8(3)
C51 C46 C47 119.0(3)
C48 C47 C46 120.0(4)
C49 C48 C47 120.2(4)
C50 C49 C48 120.3(4)
C49 C50 C51 120.0(4)
C46 C51 C50 120.4(4)

loop_
_geom_bond_atom_site_label_1
_geom_bond_atom_site_label_2
_geom_bond_distance
Sb1 F1 1.862(3)
Sb1 F2 1.868(3)
Sb1 F3 1.870(3)
Sb1 F4 1.878(2)
Sb1 F5 1.866(3)
Sb1 F6 1.864(3)
P1A O1 1.595(3)
P1A O2 1.582(3)
P1A C1 1.864(4)
P1B O1 1.499(4)
P1B O2 1.448(4)
P1B C1 1.976(5)
O1 C22 1.470(4)
O2 C25 1.475(4)
O3 C23 1.412(4)
O3 C26 1.436(4)
O4 C24 1.410(4)
O4 C27 1.428(5)
N1 C1 1.332(5)
N1 C2 1.370(4)
N1 C4 1.454(5)
N2 C1 1.340(5)
N2 C3 1.373(4)
N2 C13 1.442(4)
C2 C3 1.345(5)
C4 C5 1.397(6)
C4 C9 1.388(5)
C5 C6 1.376(6)
C5 C10 1.512(6)
C6 C7 1.388(5)
C7 C8 1.386(5)
C7 C11 1.500(5)
C8 C9 1.384(5)
C9 C12 1.513(5)
C13 C14 1.386(5)
C13 C18 1.391(5)
C14 C15 1.387(6)
C14 C19 1.508(6)
C15 C16 1.388(6)
C16 C17 1.391(6)
C16 C20 1.506(6)
C17 C18 1.397(5)
C18 C21 1.495(5)
C22 C23 1.558(4)
C22 C28 1.525(4)
C22 C34 1.525(5)
C23 C24 1.567(5)
C24 C25 1.557(5)
C25 C40 1.524(5)
C25 C46 1.518(5)
C28 C29 1.404(6)
C28 C33 1.386(5)
C29 C30 1.377(5)
C30 C31 1.382(5)
C31 C32 1.388(7)
C32 C33 1.383(5)
C34 C35 1.391(4)
C34 C39 1.398(5)
C35 C36 1.389(5)
C36 C37 1.378(5)
C37 C38 1.387(5)
C38 C39 1.384(5)
C40 C41 1.393(5)
C40 C45 1.403(5)
C41 C42 1.387(5)
C42 C43 1.380(6)
C43 C44 1.372(6)
C44 C45 1.380(5)
C46 C47 1.396(5)
C46 C51 1.384(5)
C47 C48 1.383(5)
C48 C49 1.376(6)
C49 C50 1.371(7)
C50 C51 1.389(5)
